data_4112554
loop_
_publ_author_name
'Darren Bradshaw'
'Timothy J. Prior'
'Edmund J. Cussen'
'John B. Claridge'
'Matthew J. Rosseinsky'

_publ_section_title
;
 Permanent Microporosity and Enantioselective Sorption in a Chiral Open
 Framework
;
_journal_name_full 'Journal of the American Chemical Society'
_journal_page_first 6106
_journal_page_last 6114
_journal_paper_doi 10.1021/ja0316420
_journal_volume 126
_journal_year 2004
_chemical_formula_structural 'Ni 3 (C 9 H 3 O 6) 2 (C 6 H 7 N) 6 (C 4 H 10 O)'
_chemical_formula_sum 'C60 H54 N6 Ni3 O18'
_chemical_formula_weight 1323.33
_chemical_name_systematic
; 
 ? 
;
_space_group_IT_number 214
_symmetry_cell_setting cubic
_symmetry_space_group_name_Hall 'I 4bd 2c 3'
_symmetry_space_group_name_H-M 'I 41 3 2'
_atom_sites_solution_hydrogens geom
_atom_sites_solution_primary direct
_atom_sites_solution_secondary difmap
_audit_creation_method SHELXL-97
_cell_angle_alpha 90.00
_cell_angle_beta 90.00
_cell_angle_gamma 90.00
_cell_formula_units_Z 8
_cell_length_a 27.983(7)
_cell_length_b 27.983(7)
_cell_length_c 27.983(7)
_cell_measurement_reflns_used 6364
_cell_measurement_temperature 293(2)
_cell_measurement_theta_max 24.41
_cell_measurement_theta_min 3.01
_cell_volume 21912(9)
_computing_cell_refinement 'LSCELL (Clegg, 1997)'
_computing_data_collection 'Bruker AXS SMART'
_computing_data_reduction 'Bruker AXS SAINT'
_computing_structure_refinement 'SHELXL-97 (Sheldrick, 1997)'
_computing_structure_solution 'SHELXS-97 (Sheldrick, 1990)'
_diffrn_ambient_temperature 123(2)
_diffrn_detector_area_resol_mean 8.192
_diffrn_measured_fraction_theta_full 0.499
_diffrn_measured_fraction_theta_max 0.499
_diffrn_measurement_device_type 'Bruker AXS SMART CCD diffractometer'
_diffrn_measurement_method 'omega rotation with narrow frames'
_diffrn_radiation_monochromator 'silicon 111'
_diffrn_radiation_source 'Daresbury SRS Station 9.8'
_diffrn_radiation_type synchrotron
_diffrn_radiation_wavelength 0.69310
_diffrn_reflns_av_R_equivalents 0.1134
_diffrn_reflns_av_sigmaI/netI 0.0883
_diffrn_reflns_limit_h_max 34
_diffrn_reflns_limit_h_min -22
_diffrn_reflns_limit_k_max 32
_diffrn_reflns_limit_k_min -12
_diffrn_reflns_limit_l_max 35
_diffrn_reflns_limit_l_min -9
_diffrn_reflns_number 20156
_diffrn_reflns_theta_full 25.79
_diffrn_reflns_theta_max 25.79
_diffrn_reflns_theta_min 1.74
_exptl_absorpt_coefficient_mu 0.519
_exptl_absorpt_correction_T_max 1.00
_exptl_absorpt_correction_T_min 0.68
_exptl_absorpt_correction_type multi-scan
_exptl_absorpt_process_details
;
Sheldrick, G. M., SADABS; Universitat Gottingen, 1997'
;
_exptl_crystal_colour blue
_exptl_crystal_density_diffrn 0.802
_exptl_crystal_description octahedron
_exptl_crystal_F_000 5471
_exptl_crystal_size_max 0.2
_exptl_crystal_size_mid 0.2
_exptl_crystal_size_min 0.2
_refine_diff_density_max 0.622
_refine_diff_density_min -0.350
_refine_diff_density_rms 0.111
_refine_ls_abs_structure_details 'Flack H D (1983), Acta Cryst. A39, 876-881'
_refine_ls_abs_structure_Flack 0.07(6)
_refine_ls_extinction_method none
_refine_ls_goodness_of_fit_ref 1.071
_refine_ls_hydrogen_treatment mixed
_refine_ls_matrix_type full
_refine_ls_number_parameters 132
_refine_ls_number_reflns 3780
_refine_ls_number_restraints 1
_refine_ls_restrained_S_all 1.071
_refine_ls_R_factor_all 0.1729
_refine_ls_R_factor_gt 0.1123
_refine_ls_shift/su_max 0.043
_refine_ls_shift/su_mean 0.002
_refine_ls_structure_factor_coef Fsqd
_refine_ls_weighting_details 'w=1/[\s^2^(Fo^2^)+(0.1993P)^2^+0.0000P] where P=(Fo^2^+2Fc^2^)/3'
_refine_ls_weighting_scheme calc
_refine_ls_wR_factor_gt 0.2889
_refine_ls_wR_factor_ref 0.3266
_reflns_number_gt 2237
_reflns_number_total 3780
_reflns_threshold_expression >2sigma(I)
_cod_data_source_file ja0316420si20031210_095716.cif
_cod_data_source_block Ni3(btc)2(3-picoline)6(C4H9OH)6
_cod_depositor_comments
;
The following automatic conversions were performed:

'_refine_ls_weighting_scheme' value 'calc
w=1/[\s^2^(Fo^2^)+(0.1993P)^2^+0.0000P] where P=(Fo^2^+2Fc^2^)/3' was
changed to 'calc'. New tag '_refine_ls_weighting_details' was
created. The value of the new tag was set to
'w=1/[\s^2^(Fo^2^)+(0.1993P)^2^+0.0000P] where P=(Fo^2^+2Fc^2^)/3'.

Automatic conversion script
Id: cif_fix_values 3143 2015-03-26 13:38:13Z robertas 
;
_cod_original_cell_volume 21912(10)
_cod_database_code 4112554

loop_
_symmetry_equiv_pos_as_xyz
'x, y, z'
'y, z, x'
'z, x, y'
'-y+1/4, x+3/4, z+1/4'
'-z+1/4, y+3/4, x+1/4'
'-x+1/4, z+3/4, y+1/4'
'-x+1/2, -y, z+1/2'
'-z, x+1/2, -y+1/2'
'-x, y+1/2, -z+1/2'
'-y+1/2, -z, x+1/2'
'-z+1/2, -x, y+1/2'
'y+1/4, -x+1/4, z+3/4'
'z+1/4, -y+1/4, x+3/4'
'x+1/4, -z+1/4, y+3/4'
'-y, z+1/2, -x+1/2'
'-z+3/4, -y+3/4, -x+3/4'
'-x+3/4, -z+3/4, -y+3/4'
'-y+3/4, -x+3/4, -z+3/4'
'y+1/2, -z+1/2, -x'
'y+3/4, x+1/4, -z+1/4'
'z+3/4, y+1/4, -x+1/4'
'x+3/4, z+1/4, -y+1/4'
'x+1/2, -y+1/2, -z'
'z+1/2, -x+1/2, -y'
'x+1/2, y+1/2, z+1/2'
'y+1/2, z+1/2, x+1/2'
'z+1/2, x+1/2, y+1/2'
'-y+3/4, x+5/4, z+3/4'
'-z+3/4, y+5/4, x+3/4'
'-x+3/4, z+5/4, y+3/4'
'-x+1, -y+1/2, z+1'
'-z+1/2, x+1, -y+1'
'-x+1/2, y+1, -z+1'
'-y+1, -z+1/2, x+1'
'-z+1, -x+1/2, y+1'
'y+3/4, -x+3/4, z+5/4'
'z+3/4, -y+3/4, x+5/4'
'x+3/4, -z+3/4, y+5/4'
'-y+1/2, z+1, -x+1'
'-z+5/4, -y+5/4, -x+5/4'
'-x+5/4, -z+5/4, -y+5/4'
'-y+5/4, -x+5/4, -z+5/4'
'y+1, -z+1, -x+1/2'
'y+5/4, x+3/4, -z+3/4'
'z+5/4, y+3/4, -x+3/4'
'x+5/4, z+3/4, -y+3/4'
'x+1, -y+1, -z+1/2'
'z+1, -x+1, -y+1/2'

loop_
_atom_site_label
_atom_site_type_symbol
_atom_site_fract_x
_atom_site_fract_y
_atom_site_fract_z
_atom_site_U_iso_or_equiv
_atom_site_adp_type
_atom_site_occupancy
_atom_site_calc_flag
_atom_site_refinement_flags
C1 C 0.0429(3) 0.4371(3) 0.0972(3) 0.058(2) Uani 1 d .
C2 C 0.0010(3) 0.4504(3) 0.0664(3) 0.0518(19) Uani 1 d .
C3 C -0.0102(3) 0.4227(3) 0.0270(3) 0.0539(18) Uani 1 d .
H3 H 0.0089 0.3966 0.0192 0.065 Uiso 1 calc R
C11 C 0.1656(7) 0.4369(12) 0.1835(12) 0.261(16) Uani 1 d D
C21 C 0.0829(4) 0.2565(4) 0.0947(6) 0.112(5) Uani 1 d .
H21 H 0.0879 0.2479 0.1264 0.134 Uiso 1 calc R
C22 C 0.0675(5) 0.2216(5) 0.0549(12) 0.170(11) Uani 1 d .
H22 H 0.0629 0.1898 0.0631 0.204 Uiso 1 calc R
C23 C 0.0605(6) 0.2338(9) 0.0101(9) 0.147(9) Uani 1 d .
H23 H 0.0514 0.2113 -0.0126 0.177 Uiso 1 calc R
C24 C 0.0666(3) 0.2764(5) -0.0010(6) 0.106(5) Uani 1 d .
C25 C 0.0605(5) 0.2902(6) -0.0545(7) 0.161(8) Uani 1 d .
H25A H 0.0505 0.2627 -0.0723 0.193 Uiso 1 calc R
H25B H 0.0905 0.3015 -0.0669 0.193 Uiso 1 calc R
H25C H 0.0370 0.3149 -0.0574 0.193 Uiso 1 calc R
C26 C 0.0799(3) 0.3099(4) 0.0304(6) 0.095(4) Uani 1 d .
H26 H 0.0837 0.3410 0.0192 0.114 Uiso 1 calc R
N1 N 0.0881(3) 0.3015(3) 0.0771(5) 0.088(3) Uani 1 d .
O1 O 0.0640(2) 0.3989(2) 0.0860(3) 0.083(2) Uani 1 d .
O2 O 0.0534(2) 0.46329(19) 0.1317(2) 0.0693(17) Uani 1 d .
O11 O 0.1227(2) 0.4135(2) 0.1714(2) 0.0739(17) Uani 1 d D
H11 H 0.1058 0.4317 0.1558 0.111 Uiso 1 calc R
Ni1 Ni 0.10674(4) 0.35675(4) 0.1250 0.0655(6) Uani 1 d S

loop_
_atom_site_aniso_label
_atom_site_aniso_U_11
_atom_site_aniso_U_22
_atom_site_aniso_U_33
_atom_site_aniso_U_23
_atom_site_aniso_U_13
_atom_site_aniso_U_12
C1 0.063(5) 0.035(4) 0.076(6) -0.012(4) -0.019(4) 0.005(3)
C2 0.044(4) 0.050(4) 0.061(5) 0.000(4) -0.012(3) 0.003(3)
C3 0.041(4) 0.061(5) 0.060(5) -0.009(4) -0.009(3) 0.011(3)
C11 0.141(18) 0.36(4) 0.28(4) -0.04(3) -0.09(2) 0.02(2)
C21 0.090(7) 0.054(6) 0.191(13) -0.024(7) 0.081(9) -0.017(5)
C22 0.070(9) 0.052(7) 0.39(3) -0.054(14) 0.110(16) -0.024(6)
C23 0.056(7) 0.15(2) 0.23(2) -0.078(18) 0.016(12) -0.027(9)
C24 0.036(5) 0.082(8) 0.199(16) -0.050(9) -0.023(7) -0.012(5)
C25 0.097(10) 0.162(15) 0.22(2) -0.091(14) -0.073(12) 0.018(10)
C26 0.044(5) 0.076(7) 0.166(13) -0.051(8) 0.005(7) 0.013(5)
N1 0.048(4) 0.056(5) 0.159(9) -0.026(5) 0.047(6) -0.003(3)
O1 0.075(4) 0.067(4) 0.108(5) -0.031(4) -0.046(4) 0.027(3)
O2 0.078(4) 0.051(3) 0.079(4) -0.013(3) -0.036(3) 0.018(3)
O11 0.062(3) 0.061(3) 0.098(4) 0.020(3) -0.035(3) -0.002(3)
Ni1 0.0428(5) 0.0428(5) 0.1109(13) 0.0049(5) -0.0049(5) 0.0042(6)

loop_
_atom_type_symbol
_atom_type_description
_atom_type_scat_dispersion_real
_atom_type_scat_dispersion_imag
_atom_type_scat_source
C C 0.0020 0.0020 'International Tables Vol C Tables 4.2.6.8 and 6.1.1.4'
H H 0.0000 0.0000 'International Tables Vol C Tables 4.2.6.8 and 6.1.1.4'
N N 0.0040 0.0030 'International Tables Vol C Tables 4.2.6.8 and 6.1.1.4'
O O 0.0080 0.0060 'International Tables Vol C Tables 4.2.6.8 and 6.1.1.4'
Ni Ni 0.2850 1.1130 'International Tables Vol C Tables 4.2.6.8 and 6.1.1.4'

loop_
_geom_angle_atom_site_label_1
_geom_angle_atom_site_label_2
_geom_angle_atom_site_label_3
_geom_angle
_geom_angle_site_symmetry_1
_geom_angle_site_symmetry_3
O2 C1 O1 125.5(7) . .
O2 C1 C2 118.9(7) . .
O1 C1 C2 115.5(7) . .
C3 C2 C3 119.6(7) . 8
C3 C2 C1 119.8(7) . .
C3 C2 C1 120.6(7) 8 .
C2 C3 C2 120.4(7) . 19_455
N1 C21 C22 110.8(15) . .
C23 C22 C21 124.5(17) . .
C24 C23 C22 118(2) . .
C23 C24 C26 123.1(19) . .
C23 C24 C25 117.6(15) . .
C26 C24 C25 119.3(15) . .
C24 C26 N1 124.2(14) . .
C26 N1 C21 119.6(11) . .
C1 O1 Ni1 130.0(6) . .
C11 O11 Ni1 133.1(14) . .
O1 Ni1 O1 179.3(4) 20_455 .
O1 Ni1 O11 89.4(3) 20_455 .
O1 Ni1 O11 91.1(2) . .
O1 Ni1 O11 91.1(2) 20_455 20_455
O1 Ni1 O11 89.4(3) . 20_455
O11 Ni1 O11 93.4(4) . 20_455

loop_
_geom_bond_atom_site_label_1
_geom_bond_atom_site_label_2
_geom_bond_distance
_geom_bond_site_symmetry_2
C1 O2 1.247(9) .
C1 O1 1.263(9) .
C1 C2 1.502(11) .
C2 C3 1.383(11) .
C2 C3 1.388(11) 8
C3 C2 1.388(11) 19_455
C11 O11 1.408(16) .
C21 N1 1.359(14) .
C21 C22 1.54(3) .
C22 C23 1.31(3) .
C23 C24 1.24(2) .
C24 C26 1.336(17) .
C24 C25 1.55(2) .
C26 N1 1.350(17) .
O1 Ni1 2.003(6) .
O11 Ni1 2.100(6) .
Ni1 O1 2.003(6) 20_455
Ni1 O11 2.100(6) 20_455
